data_2226792
loop_
_publ_author_name
'Keng, Chun Thy'
'Lo, Kong Mun'
'Ng, Seik Weng'

_publ_section_title
;
 <i>catena</i>-Poly[[tris(4-fluorobenzyl)tin(IV)]-\m-2-[(piperidin-1-yl)carbothioylsulfanyl]acetato-\k^2^<i>O</i>:<i>O</i>']
;
_journal_coeditor_code BT5300
_journal_issue 8
_journal_name_full 'Acta Crystallographica Section E'
_journal_page_first m978
_journal_paper_doi 10.1107/S1600536810028321
_journal_volume 66
_journal_year 2010
_chemical_formula_iupac '[Sn (C7 H6 F)3 (C8 H12 N O2 S2)]'
_chemical_formula_moiety 'C29 H30 F3 N O2 S2 Sn'
_chemical_formula_sum 'C29 H30 F3 N O2 S2 Sn'
_chemical_formula_weight 664.35
_chemical_name_systematic
;
<i>catena</i>-Poly[[tris(4-fluorobenzyl)tin(IV)]-\m-2-[(piperidin-1-
yl)carbothioylsulfanyl]acetato-\k^2^<i>O</i>:<i>O</i>']
;
_space_group_IT_number 14
_symmetry_cell_setting monoclinic
_symmetry_space_group_name_Hall '-P 2yn'
_symmetry_space_group_name_H-M 'P 1 21/n 1'
_atom_sites_solution_hydrogens geom
_atom_sites_solution_primary direct
_atom_sites_solution_secondary difmap
_audit_creation_method SHELXL-97
_cell_angle_alpha 90.00
_cell_angle_beta 94.0130(10)
_cell_angle_gamma 90.00
_cell_formula_units_Z 4
_cell_length_a 11.8016(7)
_cell_length_b 10.4572(6)
_cell_length_c 23.0334(13)
_cell_measurement_reflns_used 9852
_cell_measurement_temperature 100(2)
_cell_measurement_theta_max 28.3
_cell_measurement_theta_min 2.4
_cell_volume 2835.6(3)
_computing_cell_refinement 'SAINT (Bruker, 2009)'
_computing_data_collection 'APEX2 (Bruker, 2009)'
_computing_data_reduction 'SAINT (Bruker, 2009)'
_computing_molecular_graphics 'X-SEED (Barbour, 2001)'
_computing_publication_material 'publCIF (Westrip, 2010)'
_computing_structure_refinement 'SHELXL97 (Sheldrick, 2008)'
_computing_structure_solution 'SHELXS97 (Sheldrick, 2008)'
_diffrn_ambient_temperature 100(2)
_diffrn_measured_fraction_theta_full 0.996
_diffrn_measured_fraction_theta_max 0.996
_diffrn_measurement_device_type 'Bruker SMART APEX diffractometer'
_diffrn_measurement_method '\w scans'
_diffrn_radiation_monochromator graphite
_diffrn_radiation_source 'fine-focus sealed tube'
_diffrn_radiation_type MoK\a
_diffrn_radiation_wavelength 0.71073
_diffrn_reflns_av_R_equivalents 0.0377
_diffrn_reflns_av_sigmaI/netI 0.0360
_diffrn_reflns_limit_h_max 15
_diffrn_reflns_limit_h_min -15
_diffrn_reflns_limit_k_max 13
_diffrn_reflns_limit_k_min -13
_diffrn_reflns_limit_l_max 29
_diffrn_reflns_limit_l_min -29
_diffrn_reflns_number 25437
_diffrn_reflns_theta_full 27.50
_diffrn_reflns_theta_max 27.50
_diffrn_reflns_theta_min 1.77
_diffrn_standards_decay_% 0
_diffrn_standards_interval_count 0
_diffrn_standards_interval_time 0
_diffrn_standards_number 0
_exptl_absorpt_coefficient_mu 1.095
_exptl_absorpt_correction_T_max 0.8107
_exptl_absorpt_correction_T_min 0.7347
_exptl_absorpt_correction_type multi-scan
_exptl_absorpt_process_details '(SADABS; Sheldrick, 1996)'
_exptl_crystal_colour Colorless
_exptl_crystal_density_diffrn 1.556
_exptl_crystal_density_method 'not measured'
_exptl_crystal_description Prism
_exptl_crystal_F_000 1344
_exptl_crystal_size_max 0.30
_exptl_crystal_size_mid 0.25
_exptl_crystal_size_min 0.20
_refine_diff_density_max 0.502
_refine_diff_density_min -1.188
_refine_ls_extinction_method none
_refine_ls_goodness_of_fit_ref 1.046
_refine_ls_hydrogen_treatment constr
_refine_ls_matrix_type full
_refine_ls_number_parameters 371
_refine_ls_number_reflns 6498
_refine_ls_number_restraints 17
_refine_ls_restrained_S_all 1.046
_refine_ls_R_factor_all 0.0484
_refine_ls_R_factor_gt 0.0340
_refine_ls_shift/su_max 0.001
_refine_ls_shift/su_mean 0.001
_refine_ls_structure_factor_coef Fsqd
_refine_ls_weighting_details 'calc w=1/[\s^2^(Fo^2^)+(0.0254P)^2^+5.3214P] where P=(Fo^2^+2Fc^2^)/3'
_refine_ls_weighting_scheme calc
_refine_ls_wR_factor_gt 0.0697
_refine_ls_wR_factor_ref 0.0765
_reflns_number_gt 5328
_reflns_number_total 6498
_reflns_threshold_expression I>2\s(I)
_cod_data_source_file bt5300.cif
_cod_data_source_block I
_cod_original_sg_symbol_H-M 'P 21/n'
_cod_database_code 2226792
_cod_database_fobs_code 2226792

loop_
_symmetry_equiv_pos_as_xyz
'x, y, z'
'-x+1/2, y+1/2, -z+1/2'
'-x, -y, -z'
'x-1/2, -y-1/2, z-1/2'

loop_
_atom_site_type_symbol
_atom_site_label
_atom_site_fract_x
_atom_site_fract_y
_atom_site_fract_z
_atom_site_U_iso_or_equiv
_atom_site_adp_type
_atom_site_calc_flag
_atom_site_refinement_flags
_atom_site_occupancy
_atom_site_disorder_assembly
_atom_site_disorder_group
Sn Sn1 0.710443(15) 0.543605(18) 0.737119(9) 0.01476(6) Uani d . 1 . .
S S1 0.57734(6) 0.05444(7) 0.62134(3) 0.01883(15) Uani d D 1 . .
S S2 0.68919(7) 0.25659(8) 0.55248(4) 0.02778(18) Uani d D 1 . .
F F1 0.20300(17) 0.7560(2) 0.79264(11) 0.0494(6) Uani d . 1 . .
F F2 0.2292(2) 0.5457(3) 0.56053(13) 0.0778(10) Uani d . 1 . .
F F3 1.0169(2) 0.7386(2) 0.52170(10) 0.0508(6) Uani d . 1 . .
O O1 0.61265(18) 0.39691(19) 0.68910(10) 0.0219(5) Uani d . 1 A .
O O2 0.71042(17) 0.22277(19) 0.71464(9) 0.0199(4) Uani d . 1 . .
N N1 0.7199(2) 0.0057(3) 0.54087(13) 0.0219(9) Uani d PD 0.631(4) A 1
N N1' 0.6619(3) 0.0131(4) 0.52047(19) 0.0219(9) Uani d PD 0.37 A 2
C C1 0.6237(2) 0.5024(3) 0.81369(13) 0.0203(6) Uani d . 1 . .
H H1A 0.6141 0.4088 0.8174 0.024 Uiso calc R 1 . .
H H1B 0.6699 0.5330 0.8485 0.024 Uiso calc R 1 . .
C C2 0.5100(2) 0.5657(3) 0.81084(13) 0.0194(6) Uani d . 1 . .
C C3 0.4159(3) 0.5111(3) 0.78054(14) 0.0244(7) Uani d . 1 . .
H H3 0.4231 0.4294 0.7632 0.029 Uiso calc R 1 . .
C C4 0.3121(3) 0.5734(4) 0.77516(16) 0.0318(8) Uani d . 1 . .
H H4 0.2479 0.5347 0.7551 0.038 Uiso calc R 1 . .
C C5 0.3044(3) 0.6923(4) 0.79952(16) 0.0316(8) Uani d . 1 . .
C C6 0.3936(3) 0.7503(3) 0.83053(16) 0.0306(8) Uani d . 1 . .
H H6 0.3853 0.8322 0.8475 0.037 Uiso calc R 1 . .
C C7 0.4965(3) 0.6853(3) 0.83628(14) 0.0236(7) Uani d . 1 . .
H H7 0.5590 0.7233 0.8580 0.028 Uiso calc R 1 . .
C C8 0.6459(3) 0.6860(3) 0.67581(14) 0.0212(6) Uani d . 1 . .
H H8A 0.6363 0.7671 0.6971 0.025 Uiso calc R 1 . .
H H8B 0.7037 0.7011 0.6474 0.025 Uiso calc R 1 . .
C C9 0.5355(2) 0.6548(3) 0.64269(13) 0.0192(6) Uani d . 1 . .
C C10 0.4343(3) 0.7070(4) 0.65835(15) 0.0309(8) Uani d . 1 . .
H H10 0.4356 0.7684 0.6888 0.037 Uiso calc R 1 . .
C C11 0.3307(3) 0.6717(5) 0.63062(18) 0.0463(11) Uani d . 1 . .
H H11 0.2617 0.7076 0.6420 0.056 Uiso calc R 1 . .
C C12 0.3303(3) 0.5845(5) 0.58683(19) 0.0475(11) Uani d . 1 . .
C C13 0.4278(3) 0.5319(4) 0.56833(16) 0.0375(9) Uani d . 1 . .
H H13 0.4253 0.4725 0.5370 0.045 Uiso calc R 1 . .
C C14 0.5303(3) 0.5679(3) 0.59670(14) 0.0249(7) Uani d . 1 . .
H H14 0.5988 0.5324 0.5845 0.030 Uiso calc R 1 . .
C C15 0.8782(2) 0.4800(3) 0.71871(13) 0.0187(6) Uani d . 1 . .
H H15A 0.9318 0.4967 0.7529 0.022 Uiso calc R 1 . .
H H15B 0.8769 0.3867 0.7114 0.022 Uiso calc R 1 . .
C C16 0.9180(2) 0.5479(3) 0.66665(13) 0.0183(6) Uani d . 1 . .
C C17 0.8872(3) 0.5034(3) 0.61081(14) 0.0242(7) Uani d . 1 . .
H H17 0.8426 0.4280 0.6062 0.029 Uiso calc R 1 . .
C C18 0.9200(3) 0.5665(3) 0.56162(15) 0.0324(8) Uani d . 1 . .
H H18 0.8983 0.5354 0.5237 0.039 Uiso calc R 1 . .
C C19 0.9847(3) 0.6754(3) 0.56939(16) 0.0323(8) Uani d . 1 . .
C C20 1.0173(3) 0.7237(3) 0.62352(16) 0.0287(7) Uani d . 1 . .
H H20 1.0617 0.7994 0.6277 0.034 Uiso calc R 1 . .
C C21 0.9836(2) 0.6587(3) 0.67181(14) 0.0222(6) Uani d . 1 . .
H H21 1.0058 0.6906 0.7095 0.027 Uiso calc R 1 . .
C C22 0.6302(2) 0.2774(3) 0.68712(12) 0.0163(6) Uani d . 1 . .
C C23 0.5386(2) 0.2056(3) 0.65075(13) 0.0189(6) Uani d . 1 A .
H H23A 0.5114 0.2615 0.6180 0.023 Uiso calc R 1 . .
H H23B 0.4738 0.1915 0.6751 0.023 Uiso calc R 1 . .
C C24 0.6704(3) 0.1026(4) 0.56691(15) 0.0166(13) Uani d PD 0.631(4) A 1
C C25 0.7999(3) 0.0258(5) 0.49474(17) 0.0273(10) Uani d PD 0.631(4) A 1
H H25A 0.8750 -0.0103 0.5077 0.033 Uiso calc PR 0.631(4) A 1
H H25B 0.8097 0.1187 0.4884 0.033 Uiso calc PR 0.631(4) A 1
C C26 0.7582(5) -0.0356(5) 0.4389(2) 0.0273(11) Uani d PD 0.631(4) A 1
H H26A 0.8159 -0.0255 0.4100 0.033 Uiso calc PR 0.631(4) A 1
H H26B 0.6878 0.0076 0.4234 0.033 Uiso calc PR 0.631(4) A 1
C C27 0.7341(5) -0.1788(5) 0.4475(2) 0.0275(14) Uani d PD 0.631(4) A 1
H H27A 0.6973 -0.2150 0.4112 0.033 Uiso calc PR 0.631(4) A 1
H H27B 0.8064 -0.2249 0.4566 0.033 Uiso calc PR 0.631(4) A 1
C C28 0.6562(5) -0.1965(5) 0.4974(2) 0.0292(11) Uani d PD 0.631(4) A 1
H H28A 0.5804 -0.1607 0.4857 0.035 Uiso calc PR 0.631(4) A 1
H H28B 0.6470 -0.2889 0.5050 0.035 Uiso calc PR 0.631(4) A 1
C C29 0.7039(3) -0.1307(4) 0.55303(17) 0.0224(9) Uani d PD 0.631(4) A 1
H H29A 0.6506 -0.1411 0.5840 0.027 Uiso calc PR 0.631(4) A 1
H H29B 0.7774 -0.1699 0.5666 0.027 Uiso calc PR 0.631(4) A 1
C C24' 0.6478(3) 0.1059(6) 0.5589(3) 0.029(3) Uani d PD 0.369(4) A 2
C C25' 0.7185(5) 0.0395(8) 0.4665(3) 0.0273(10) Uani d PD 0.37 A 2
H H25C 0.7472 0.1285 0.4672 0.033 Uiso calc PR 0.369(4) A 2
H H25D 0.6632 0.0302 0.4324 0.033 Uiso calc PR 0.369(4) A 2
C C26' 0.8152(7) -0.0511(8) 0.4610(4) 0.0273(11) Uani d PD 0.37 A 2
H H26C 0.8744 -0.0349 0.4927 0.033 Uiso calc PR 0.369(4) A 2
H H26D 0.8491 -0.0365 0.4235 0.033 Uiso calc PR 0.369(4) A 2
C C27' 0.7748(9) -0.1904(9) 0.4642(4) 0.0275(14) Uani d PD 0.37 A 2
H H27C 0.7178 -0.2082 0.4315 0.033 Uiso calc PR 0.369(4) A 2
H H27D 0.8398 -0.2491 0.4609 0.033 Uiso calc PR 0.369(4) A 2
C C28' 0.7223(7) -0.2116(8) 0.5220(4) 0.0292(11) Uani d PD 0.37 A 2
H H28C 0.6947 -0.3007 0.5244 0.035 Uiso calc PR 0.369(4) A 2
H H28D 0.7801 -0.1972 0.5546 0.035 Uiso calc PR 0.369(4) A 2
C C29' 0.6248(5) -0.1199(6) 0.5267(3) 0.0224(9) Uani d PD 0.37 A 2
H H29C 0.5644 -0.1395 0.4959 0.027 Uiso calc PR 0.369(4) A 2
H H29D 0.5925 -0.1308 0.5649 0.027 Uiso calc PR 0.369(4) A 2

loop_
_atom_site_aniso_label
_atom_site_aniso_U_11
_atom_site_aniso_U_22
_atom_site_aniso_U_33
_atom_site_aniso_U_12
_atom_site_aniso_U_13
_atom_site_aniso_U_23
Sn1 0.01313(9) 0.01198(9) 0.01910(10) 0.00144(8) 0.00059(7) 0.00057(8)
S1 0.0223(3) 0.0147(3) 0.0196(4) -0.0040(3) 0.0021(3) -0.0018(3)
S2 0.0371(4) 0.0163(4) 0.0304(5) -0.0072(3) 0.0054(4) 0.0006(3)
F1 0.0236(10) 0.0570(15) 0.0692(16) 0.0201(10) 0.0158(10) 0.0259(13)
F2 0.0422(14) 0.109(2) 0.076(2) -0.0369(16) -0.0362(13) 0.0325(18)
F3 0.0663(16) 0.0503(14) 0.0387(13) -0.0086(12) 0.0230(12) 0.0114(11)
O1 0.0226(11) 0.0145(10) 0.0276(12) 0.0009(8) -0.0042(9) -0.0019(9)
O2 0.0204(10) 0.0144(10) 0.0238(11) -0.0009(8) -0.0049(8) 0.0033(9)
N1 0.029(2) 0.0191(16) 0.018(2) -0.0064(18) 0.0059(16) -0.0010(15)
N1' 0.029(2) 0.0191(16) 0.018(2) -0.0064(18) 0.0059(16) -0.0010(15)
C1 0.0197(14) 0.0210(14) 0.0204(15) -0.0020(11) 0.0023(12) 0.0036(12)
C2 0.0194(14) 0.0190(15) 0.0200(15) -0.0025(11) 0.0038(11) 0.0052(12)
C3 0.0199(15) 0.0256(16) 0.0275(17) -0.0024(12) 0.0013(13) 0.0032(13)
C4 0.0148(15) 0.046(2) 0.034(2) -0.0019(14) 0.0005(13) 0.0118(16)
C5 0.0184(15) 0.038(2) 0.040(2) 0.0098(14) 0.0113(14) 0.0173(16)
C6 0.0315(18) 0.0217(16) 0.041(2) 0.0036(13) 0.0173(16) 0.0063(15)
C7 0.0202(15) 0.0235(16) 0.0282(17) -0.0050(12) 0.0091(13) 0.0018(13)
C8 0.0239(15) 0.0146(14) 0.0244(16) 0.0028(12) -0.0032(12) 0.0069(12)
C9 0.0203(14) 0.0169(14) 0.0201(15) 0.0011(11) -0.0004(12) 0.0063(12)
C10 0.0258(16) 0.039(2) 0.0282(18) 0.0087(15) 0.0018(14) 0.0041(15)
C11 0.0193(17) 0.074(3) 0.046(2) 0.0072(18) -0.0001(16) 0.018(2)
C12 0.0280(19) 0.068(3) 0.044(2) -0.0182(19) -0.0180(17) 0.022(2)
C13 0.050(2) 0.033(2) 0.0270(18) -0.0134(18) -0.0155(16) 0.0071(16)
C14 0.0317(17) 0.0224(17) 0.0198(16) 0.0013(13) -0.0029(13) 0.0035(12)
C15 0.0153(13) 0.0154(15) 0.0257(16) 0.0013(11) 0.0031(11) -0.0023(12)
C16 0.0139(12) 0.0161(13) 0.0251(15) 0.0020(11) 0.0029(11) -0.0029(12)
C17 0.0246(15) 0.0193(14) 0.0286(17) -0.0020(12) 0.0016(13) -0.0034(13)
C18 0.0383(19) 0.034(2) 0.0250(18) -0.0007(15) 0.0039(15) -0.0038(15)
C19 0.0365(19) 0.0315(19) 0.0306(19) 0.0003(15) 0.0145(15) 0.0069(15)
C20 0.0232(16) 0.0233(16) 0.041(2) -0.0021(13) 0.0110(14) 0.0004(15)
C21 0.0175(14) 0.0209(15) 0.0284(17) -0.0005(12) 0.0036(12) -0.0066(13)
C22 0.0183(13) 0.0146(14) 0.0162(14) 0.0004(11) 0.0016(11) -0.0016(11)
C23 0.0197(14) 0.0130(14) 0.0237(16) 0.0012(11) -0.0007(12) -0.0037(12)
C24 0.025(3) 0.014(3) 0.012(3) -0.007(2) 0.004(2) -0.001(2)
C25 0.031(2) 0.026(2) 0.026(2) -0.007(2) 0.0096(17) -0.001(2)
C26 0.033(3) 0.033(2) 0.016(3) -0.006(3) 0.0051(18) -0.002(2)
C27 0.029(4) 0.032(2) 0.022(3) -0.007(3) 0.001(2) -0.009(2)
C28 0.035(3) 0.025(2) 0.028(3) -0.011(2) 0.010(2) -0.007(2)
C29 0.033(2) 0.018(2) 0.017(2) -0.0037(19) 0.0049(16) -0.0008(17)
C24' 0.034(6) 0.023(7) 0.030(7) -0.003(5) -0.006(5) -0.001(5)
C25' 0.031(2) 0.026(2) 0.026(2) -0.007(2) 0.0096(17) -0.001(2)
C26' 0.033(3) 0.033(2) 0.016(3) -0.006(3) 0.0051(18) -0.002(2)
C27' 0.029(4) 0.032(2) 0.022(3) -0.007(3) 0.001(2) -0.009(2)
C28' 0.035(3) 0.025(2) 0.028(3) -0.011(2) 0.010(2) -0.007(2)
C29' 0.033(2) 0.018(2) 0.017(2) -0.0037(19) 0.0049(16) -0.0008(17)

loop_
_atom_type_symbol
_atom_type_description
_atom_type_scat_dispersion_real
_atom_type_scat_dispersion_imag
_atom_type_scat_source
C C 0.0033 0.0016 'International Tables Vol C Tables 4.2.6.8 and 6.1.1.4'
H H 0.0000 0.0000 'International Tables Vol C Tables 4.2.6.8 and 6.1.1.4'
N N 0.0061 0.0033 'International Tables Vol C Tables 4.2.6.8 and 6.1.1.4'
O O 0.0106 0.0060 'International Tables Vol C Tables 4.2.6.8 and 6.1.1.4'
F F 0.0171 0.0103 'International Tables Vol C Tables 4.2.6.8 and 6.1.1.4'
S S 0.1246 0.1234 'International Tables Vol C Tables 4.2.6.8 and 6.1.1.4'
Sn Sn -0.6537 1.4246 'International Tables Vol C Tables 4.2.6.8 and 6.1.1.4'

loop_
_geom_angle_atom_site_label_1
_geom_angle_atom_site_label_2
_geom_angle_atom_site_label_3
_geom_angle_site_symmetry_1
_geom_angle_site_symmetry_3
_geom_angle
_geom_angle_publ_flag
C1 Sn1 C8 . . 120.72(12) ?
C1 Sn1 C15 . . 126.65(11) ?
C8 Sn1 C15 . . 111.80(12) ?
C1 Sn1 O1 . . 90.56(10) ?
C8 Sn1 O1 . . 90.20(10) ?
C15 Sn1 O1 . . 98.28(10) ?
C1 Sn1 O2 . 2_656 88.16(10) ?
C8 Sn1 O2 . 2_656 82.46(10) ?
C15 Sn1 O2 . 2_656 89.94(9) ?
O1 Sn1 O2 . 2_656 170.59(7) yes
C24' S1 C23 . . 100.5(2) ?
C23 S1 C24 . . 101.60(18) ?
C22 O1 Sn1 . . 129.16(19) ?
C22 O2 Sn1 . 2_646 151.17(19) ?
C24 N1 C29 . . 125.9(4) ?
C24 N1 C25 . . 122.3(4) ?
C29 N1 C25 . . 111.8(4) ?
C24' N1' C29' . . 125.0(5) ?
C24' N1' C25' . . 120.6(6) ?
C29' N1' C25' . . 114.5(5) ?
C2 C1 Sn1 . . 110.7(2) ?
C2 C1 H1A . . 109.5 ?
Sn1 C1 H1A . . 109.5 ?
C2 C1 H1B . . 109.5 ?
Sn1 C1 H1B . . 109.5 ?
H1A C1 H1B . . 108.1 ?
C3 C2 C7 . . 117.9(3) ?
C3 C2 C1 . . 121.5(3) ?
C7 C2 C1 . . 120.5(3) ?
C4 C3 C2 . . 121.4(3) ?
C4 C3 H3 . . 119.3 ?
C2 C3 H3 . . 119.3 ?
C5 C4 C3 . . 118.3(3) ?
C5 C4 H4 . . 120.9 ?
C3 C4 H4 . . 120.9 ?
C4 C5 F1 . . 118.5(3) ?
C4 C5 C6 . . 123.0(3) ?
F1 C5 C6 . . 118.5(3) ?
C5 C6 C7 . . 117.8(3) ?
C5 C6 H6 . . 121.1 ?
C7 C6 H6 . . 121.1 ?
C6 C7 C2 . . 121.5(3) ?
C6 C7 H7 . . 119.2 ?
C2 C7 H7 . . 119.2 ?
C9 C8 Sn1 . . 116.0(2) ?
C9 C8 H8A . . 108.3 ?
Sn1 C8 H8A . . 108.3 ?
C9 C8 H8B . . 108.3 ?
Sn1 C8 H8B . . 108.3 ?
H8A C8 H8B . . 107.4 ?
C10 C9 C14 . . 117.6(3) ?
C10 C9 C8 . . 121.1(3) ?
C14 C9 C8 . . 121.2(3) ?
C9 C10 C11 . . 121.5(4) ?
C9 C10 H10 . . 119.2 ?
C11 C10 H10 . . 119.2 ?
C12 C11 C10 . . 118.5(4) ?
C12 C11 H11 . . 120.8 ?
C10 C11 H11 . . 120.8 ?
C11 C12 F2 . . 119.1(4) ?
C11 C12 C13 . . 122.8(3) ?
F2 C12 C13 . . 118.1(4) ?
C12 C13 C14 . . 117.9(4) ?
C12 C13 H13 . . 121.0 ?
C14 C13 H13 . . 121.0 ?
C13 C14 C9 . . 121.7(3) ?
C13 C14 H14 . . 119.2 ?
C9 C14 H14 . . 119.2 ?
C16 C15 Sn1 . . 110.79(19) ?
C16 C15 H15A . . 109.5 ?
Sn1 C15 H15A . . 109.5 ?
C16 C15 H15B . . 109.5 ?
Sn1 C15 H15B . . 109.5 ?
H15A C15 H15B . . 108.1 ?
C17 C16 C21 . . 117.7(3) ?
C17 C16 C15 . . 120.3(3) ?
C21 C16 C15 . . 122.0(3) ?
C18 C17 C16 . . 121.7(3) ?
C18 C17 H17 . . 119.2 ?
C16 C17 H17 . . 119.2 ?
C19 C18 C17 . . 118.1(3) ?
C19 C18 H18 . . 121.0 ?
C17 C18 H18 . . 121.0 ?
F3 C19 C20 . . 118.6(3) ?
F3 C19 C18 . . 118.8(3) ?
C20 C19 C18 . . 122.6(3) ?
C19 C20 C21 . . 118.1(3) ?
C19 C20 H20 . . 121.0 ?
C21 C20 H20 . . 121.0 ?
C20 C21 C16 . . 121.9(3) ?
C20 C21 H21 . . 119.1 ?
C16 C21 H21 . . 119.1 ?
O2 C22 O1 . . 123.7(3) ?
O2 C22 C23 . . 122.8(3) ?
O1 C22 C23 . . 113.3(2) ?
C22 C23 S1 . . 117.0(2) ?
C22 C23 H23A . . 108.0 ?
S1 C23 H23A . . 108.0 ?
C22 C23 H23B . . 108.0 ?
S1 C23 H23B . . 108.0 ?
H23A C23 H23B . . 107.3 ?
N1 C24 S2 . . 125.3(3) ?
N1 C24 S1 . . 114.2(3) ?
S2 C24 S1 . . 120.5(3) ?
N1 C25 C26 . . 111.6(3) ?
N1 C25 H25A . . 109.3 ?
C26 C25 H25A . . 109.3 ?
N1 C25 H25B . . 109.3 ?
C26 C25 H25B . . 109.3 ?
H25A C25 H25B . . 108.0 ?
C25 C26 C27 . . 111.1(4) ?
C25 C26 H26A . . 109.4 ?
C27 C26 H26A . . 109.4 ?
C25 C26 H26B . . 109.4 ?
C27 C26 H26B . . 109.4 ?
H26A C26 H26B . . 108.0 ?
C28 C27 C26 . . 109.9(4) ?
C28 C27 H27A . . 109.7 ?
C26 C27 H27A . . 109.7 ?
C28 C27 H27B . . 109.7 ?
C26 C27 H27B . . 109.7 ?
H27A C27 H27B . . 108.2 ?
C29 C28 C27 . . 111.7(4) ?
C29 C28 H28A . . 109.3 ?
C27 C28 H28A . . 109.3 ?
C29 C28 H28B . . 109.3 ?
C27 C28 H28B . . 109.3 ?
H28A C28 H28B . . 107.9 ?
N1 C29 C28 . . 108.8(3) ?
N1 C29 H29A . . 109.9 ?
C28 C29 H29A . . 109.9 ?
N1 C29 H29B . . 109.9 ?
C28 C29 H29B . . 109.9 ?
H29A C29 H29B . . 108.3 ?
N1' C24' S2 . . 125.5(5) ?
N1' C24' S1 . . 113.6(5) ?
S2 C24' S1 . . 120.9(4) ?
N1' C25' C26' . . 110.2(5) ?
N1' C25' H25C . . 109.6 ?
C26' C25' H25C . . 109.6 ?
N1' C25' H25D . . 109.6 ?
C26' C25' H25D . . 109.6 ?
H25C C25' H25D . . 108.1 ?
C25' C26' C27' . . 110.9(8) ?
C25' C26' H26C . . 109.5 ?
C27' C26' H26C . . 109.5 ?
C25' C26' H26D . . 109.5 ?
C27' C26' H26D . . 109.5 ?
H26C C26' H26D . . 108.1 ?
C28' C27' C26' . . 109.0(8) ?
C28' C27' H27C . . 109.9 ?
C26' C27' H27C . . 109.9 ?
C28' C27' H27D . . 109.9 ?
C26' C27' H27D . . 109.9 ?
H27C C27' H27D . . 108.3 ?
C29' C28' C27' . . 109.2(8) ?
C29' C28' H28C . . 109.8 ?
C27' C28' H28C . . 109.8 ?
C29' C28' H28D . . 109.8 ?
C27' C28' H28D . . 109.8 ?
H28C C28' H28D . . 108.3 ?
N1' C29' C28' . . 111.2(5) ?
N1' C29' H29C . . 109.4 ?
C28' C29' H29C . . 109.4 ?
N1' C29' H29D . . 109.4 ?
C28' C29' H29D . . 109.4 ?
H29C C29' H29D . . 108.0 ?

loop_
_geom_bond_atom_site_label_1
_geom_bond_atom_site_label_2
_geom_bond_site_symmetry_2
_geom_bond_distance
_geom_bond_publ_flag
Sn1 C1 . 2.144(3) yes
Sn1 C8 . 2.155(3) yes
Sn1 C15 . 2.158(3) yes
Sn1 O1 . 2.175(2) yes
Sn1 O2 2_656 2.339(2) yes
S1 C24' . 1.793(7) ?
S1 C23 . 1.792(3) ?
S1 C24 . 1.796(5) ?
S2 C24' . 1.659(7) ?
S2 C24 . 1.662(5) ?
F1 C5 . 1.369(4) ?
F2 C12 . 1.362(4) ?
F3 C19 . 1.358(4) ?
O1 C22 . 1.268(3) ?
O2 C22 . 1.241(3) ?
O2 Sn1 2_646 2.339(2) ?
N1 C24 . 1.333(6) ?
N1 C29 . 1.468(5) ?
N1 C25 . 1.485(5) ?
N1' C24' . 1.332(8) ?
N1' C29' . 1.468(7) ?
N1' C25' . 1.479(7) ?
C1 C2 . 1.494(4) ?
C1 H1A . 0.9900 ?
C1 H1B . 0.9900 ?
C2 C3 . 1.392(4) ?
C2 C7 . 1.395(4) ?
C3 C4 . 1.386(4) ?
C3 H3 . 0.9500 ?
C4 C5 . 1.369(5) ?
C4 H4 . 0.9500 ?
C5 C6 . 1.371(5) ?
C6 C7 . 1.389(4) ?
C6 H6 . 0.9500 ?
C7 H7 . 0.9500 ?
C8 C9 . 1.499(4) ?
C8 H8A . 0.9900 ?
C8 H8B . 0.9900 ?
C9 C10 . 1.384(4) ?
C9 C14 . 1.394(4) ?
C10 C11 . 1.389(5) ?
C10 H10 . 0.9500 ?
C11 C12 . 1.359(6) ?
C11 H11 . 0.9500 ?
C12 C13 . 1.370(6) ?
C13 C14 . 1.386(5) ?
C13 H13 . 0.9500 ?
C14 H14 . 0.9500 ?
C15 C16 . 1.498(4) ?
C15 H15A . 0.9900 ?
C15 H15B . 0.9900 ?
C16 C17 . 1.392(4) ?
C16 C21 . 1.394(4) ?
C17 C18 . 1.390(5) ?
C17 H17 . 0.9500 ?
C18 C19 . 1.376(5) ?
C18 H18 . 0.9500 ?
C19 C20 . 1.375(5) ?
C20 C21 . 1.385(5) ?
C20 H20 . 0.9500 ?
C21 H21 . 0.9500 ?
C22 C23 . 1.518(4) ?
C23 H23A . 0.9900 ?
C23 H23B . 0.9900 ?
C25 C26 . 1.490(6) ?
C25 H25A . 0.9900 ?
C25 H25B . 0.9900 ?
C26 C27 . 1.540(6) ?
C26 H26A . 0.9900 ?
C26 H26B . 0.9900 ?
C27 C28 . 1.530(6) ?
C27 H27A . 0.9900 ?
C27 H27B . 0.9900 ?
C28 C29 . 1.527(6) ?
C28 H28A . 0.9900 ?
C28 H28B . 0.9900 ?
C29 H29A . 0.9900 ?
C29 H29B . 0.9900 ?
C25' C26' . 1.495(8) ?
C25' H25C . 0.9900 ?
C25' H25D . 0.9900 ?
C26' C27' . 1.535(9) ?
C26' H26C . 0.9900 ?
C26' H26D . 0.9900 ?
C27' C28' . 1.525(8) ?
C27' H27C . 0.9900 ?
C27' H27D . 0.9900 ?
C28' C29' . 1.507(8) ?
C28' H28C . 0.9900 ?
C28' H28D . 0.9900 ?
C29' H29C . 0.9900 ?
C29' H29D . 0.9900 ?

loop_
_geom_torsion_atom_site_label_1
_geom_torsion_atom_site_label_2
_geom_torsion_atom_site_label_3
_geom_torsion_atom_site_label_4
_geom_torsion_site_symmetry_1
_geom_torsion_site_symmetry_2
_geom_torsion_site_symmetry_3
_geom_torsion_site_symmetry_4
_geom_torsion
_geom_torsion_publ_flag
C1 Sn1 O1 C22 . . . . -83.6(3) ?
C8 Sn1 O1 C22 . . . . 155.7(3) ?
C15 Sn1 O1 C22 . . . . 43.6(3) ?
C8 Sn1 C1 C2 . . . . 10.2(3) ?
C15 Sn1 C1 C2 . . . . 178.85(19) ?
O1 Sn1 C1 C2 . . . . -80.4(2) ?
O2 Sn1 C1 C2 2_656 . . . 90.3(2) ?
Sn1 C1 C2 C3 . . . . 82.4(3) ?
Sn1 C1 C2 C7 . . . . -94.3(3) ?
C7 C2 C3 C4 . . . . 0.6(5) ?
C1 C2 C3 C4 . . . . -176.3(3) ?
C2 C3 C4 C5 . . . . 1.3(5) ?
C3 C4 C5 F1 . . . . 177.8(3) ?
C3 C4 C5 C6 . . . . -2.2(5) ?
C4 C5 C6 C7 . . . . 1.2(5) ?
F1 C5 C6 C7 . . . . -178.9(3) ?
C5 C6 C7 C2 . . . . 0.9(5) ?
C3 C2 C7 C6 . . . . -1.7(4) ?
C1 C2 C7 C6 . . . . 175.2(3) ?
C1 Sn1 C8 C9 . . . . -67.4(3) ?
C15 Sn1 C8 C9 . . . . 122.4(2) ?
O1 Sn1 C8 C9 . . . . 23.4(2) ?
O2 Sn1 C8 C9 2_656 . . . -150.7(2) ?
Sn1 C8 C9 C10 . . . . 101.0(3) ?
Sn1 C8 C9 C14 . . . . -76.1(3) ?
C14 C9 C10 C11 . . . . 1.9(5) ?
C8 C9 C10 C11 . . . . -175.3(3) ?
C9 C10 C11 C12 . . . . -0.6(6) ?
C10 C11 C12 F2 . . . . 177.8(4) ?
C10 C11 C12 C13 . . . . -1.1(6) ?
C11 C12 C13 C14 . . . . 1.4(6) ?
F2 C12 C13 C14 . . . . -177.6(3) ?
C12 C13 C14 C9 . . . . 0.0(5) ?
C10 C9 C14 C13 . . . . -1.6(5) ?
C8 C9 C14 C13 . . . . 175.6(3) ?
C1 Sn1 C15 C16 . . . . -169.27(19) ?
C8 Sn1 C15 C16 . . . . 0.3(2) ?
O1 Sn1 C15 C16 . . . . 93.8(2) ?
O2 Sn1 C15 C16 2_656 . . . -81.6(2) ?
Sn1 C15 C16 C17 . . . . -84.4(3) ?
Sn1 C15 C16 C21 . . . . 93.6(3) ?
C21 C16 C17 C18 . . . . -0.1(5) ?
C15 C16 C17 C18 . . . . 178.0(3) ?
C16 C17 C18 C19 . . . . 0.1(5) ?
C17 C18 C19 F3 . . . . -179.7(3) ?
C17 C18 C19 C20 . . . . -0.3(5) ?
F3 C19 C20 C21 . . . . 179.8(3) ?
C18 C19 C20 C21 . . . . 0.4(5) ?
C19 C20 C21 C16 . . . . -0.3(5) ?
C17 C16 C21 C20 . . . . 0.2(4) ?
C15 C16 C21 C20 . . . . -177.9(3) ?
Sn1 O2 C22 O1 2_646 . . . 149.7(3) ?
Sn1 O2 C22 C23 2_646 . . . -26.1(6) ?
Sn1 O1 C22 O2 . . . . 0.8(4) ?
Sn1 O1 C22 C23 . . . . 177.03(18) ?
O2 C22 C23 S1 . . . . -27.3(4) ?
O1 C22 C23 S1 . . . . 156.4(2) ?
C24' S1 C23 C22 . . . . -80.7(2) ?
C24 S1 C23 C22 . . . . -70.5(2) ?
C29 N1 C24 S2 . . . . -179.80(10) ?
C25 N1 C24 S2 . . . . 0.15(17) ?
C29 N1 C24 S1 . . . . 0.16(15) ?
C25 N1 C24 S1 . . . . -179.89(8) ?
C24' S2 C24 N1 . . . . 100.1(16) ?
C24' S2 C24 S1 . . . . -79.9(16) ?
C24' S1 C24 N1 . . . . -100.3(15) ?
C23 S1 C24 N1 . . . . 174.76(15) ?
C24' S1 C24 S2 . . . . 79.7(15) ?
C23 S1 C24 S2 . . . . -5.27(16) ?
C24 N1 C25 C26 . . . . -119.8(4) ?
C29 N1 C25 C26 . . . . 60.2(4) ?
N1 C25 C26 C27 . . . . -55.1(6) ?
C25 C26 C27 C28 . . . . 52.1(6) ?
C26 C27 C28 C29 . . . . -53.8(6) ?
C24 N1 C29 C28 . . . . 120.1(4) ?
C25 N1 C29 C28 . . . . -59.9(3) ?
C27 C28 C29 N1 . . . . 57.6(5) ?
C29' N1' C24' S2 . . . . -179.98(10) ?
C25' N1' C24' S2 . . . . 0.02(17) ?
C29' N1' C24' S1 . . . . 0.01(15) ?
C25' N1' C24' S1 . . . . -179.99(8) ?
C24 S2 C24' N1' . . . . -98.2(16) ?
C24 S2 C24' S1 . . . . 81.8(16) ?
C23 S1 C24' N1' . . . . -164.49(17) ?
C24 S1 C24' N1' . . . . 98.5(15) ?
C23 S1 C24' S2 . . . . 15.51(17) ?
C24 S1 C24' S2 . . . . -81.5(15) ?
C24' N1' C25' C26' . . . . 125.9(6) ?
C29' N1' C25' C26' . . . . -54.1(6) ?
N1' C25' C26' C27' . . . . 55.3(9) ?
C25' C26' C27' C28' . . . . -58.9(10) ?
C26' C27' C28' C29' . . . . 58.6(10) ?
C24' N1' C29' C28' . . . . -124.7(6) ?
C25' N1' C29' C28' . . . . 55.3(6) ?
C27' C28' C29' N1' . . . . -56.7(9) ?
